data_2210346
loop_
_publ_author_name
'Aliouane, K'
'Taibi, K'
'Guehria-Laidoudi, A'
'Dahaoui, S'
'Lecomte, C'

_publ_section_title
;
 Poly[diaqua-\m~3~-hydrogenglutarato-\m~2~-hydrogenglutarato-strontium(II)]
;
_journal_coeditor_code NG2072
_journal_issue 9
_journal_name_full 'Acta Crystallographica Section E'
_journal_page_first m2316
_journal_page_last m2318
_journal_paper_doi 10.1107/S1600536806033666
_journal_volume 62
_journal_year 2006
_chemical_formula_iupac '[Sr (C5 H7 O4)2 (H2 O)2]'
_chemical_formula_moiety 'C10 H18 O10 Sr'
_chemical_formula_sum 'C10 H18 O10 Sr'
_chemical_formula_weight 385.86
_chemical_name_systematic
;
Poly[diaqua-\m~3~-hydrogenoglutarato-\m~2~-hydrogenoglutarato-strontium(II)]
;
_space_group_IT_number 2
_symmetry_cell_setting triclinic
_symmetry_space_group_name_Hall '-P 1'
_symmetry_space_group_name_H-M 'P -1'
_atom_sites_solution_hydrogens geom
_atom_sites_solution_primary direct
_atom_sites_solution_secondary difmap
_cell_angle_alpha 104.25(5)
_cell_angle_beta 101.92(5)
_cell_angle_gamma 96.60(5)
_cell_formula_units_Z 2
_cell_length_a 7.0190(10)
_cell_length_b 10.2250(10)
_cell_length_c 11.6000(11)
_cell_measurement_reflns_used 5660
_cell_measurement_temperature 298(2)
_cell_measurement_theta_max 32.59
_cell_measurement_theta_min 3.01
_cell_volume 777.4(3)
_computing_cell_refinement
;
DENZO and SCALEPACK (Otwinowski & Minor, 1997)
;
_computing_data_collection 'KappaCCD Software (Nonius, 1998)'
_computing_data_reduction 'DENZO and SCALEPACK'
_computing_molecular_graphics
;
ORTEP-3 (Farrugia, 1997) and PLUTON (Spek, 2003)
;
_computing_publication_material 'WinGX (Farrugia, 1999)'
_computing_structure_refinement 'SHELXL97 (Sheldrick, 1997)'
_computing_structure_solution 'SHELXS97 (Sheldrick, 1997)'
_diffrn_ambient_temperature 298(2)
_diffrn_measured_fraction_theta_full 0.995
_diffrn_measured_fraction_theta_max 0.995
_diffrn_measurement_device_type 'Nonius KappaCCD'
_diffrn_measurement_method \w
_diffrn_radiation_monochromator graphite
_diffrn_radiation_source 'fine-focus sealed tube'
_diffrn_radiation_type MoK\a
_diffrn_radiation_wavelength 0.71073
_diffrn_reflns_av_R_equivalents 0.0490
_diffrn_reflns_av_sigmaI/netI 0.0366
_diffrn_reflns_limit_h_max 10
_diffrn_reflns_limit_h_min 0
_diffrn_reflns_limit_k_max 15
_diffrn_reflns_limit_k_min -15
_diffrn_reflns_limit_l_max 16
_diffrn_reflns_limit_l_min -17
_diffrn_reflns_number 44196
_diffrn_reflns_theta_full 32.59
_diffrn_reflns_theta_max 32.59
_diffrn_reflns_theta_min 3.01
_exptl_absorpt_coefficient_mu 3.512
_exptl_absorpt_correction_T_max 0.494
_exptl_absorpt_correction_T_min 0.332
_exptl_absorpt_correction_type empirical
_exptl_absorpt_process_details '(DENZO--SMN; Otwinowski & Minor, 1997)'
_exptl_crystal_colour colourless
_exptl_crystal_density_diffrn 1.648
_exptl_crystal_density_method 'not measured'
_exptl_crystal_description prism
_exptl_crystal_F_000 392.0
_exptl_crystal_size_max 0.3
_exptl_crystal_size_mid 0.2
_exptl_crystal_size_min 0.2
_refine_diff_density_max 0.511
_refine_diff_density_min -0.476
_refine_ls_extinction_method none
_refine_ls_goodness_of_fit_ref 1.102
_refine_ls_hydrogen_treatment mixed
_refine_ls_matrix_type full
_refine_ls_number_parameters 208
_refine_ls_number_reflns 5660
_refine_ls_number_restraints 6
_refine_ls_restrained_S_all 1.103
_refine_ls_R_factor_all 0.0574
_refine_ls_R_factor_gt 0.0391
_refine_ls_shift/su_max 0.001
_refine_ls_shift/su_mean 0.000
_refine_ls_structure_factor_coef Fsqd
_refine_ls_weighting_details 'calc w=1/[\s^2^(Fo^2^)+(0.0014P)^2^+1.0612P] where P=(Fo^2^+2Fc^2^)/3'
_refine_ls_weighting_scheme calc
_refine_ls_wR_factor_gt 0.0642
_refine_ls_wR_factor_ref 0.0701
_reflns_number_gt 4752
_reflns_number_total 5686
_reflns_threshold_expression I>2\s(I)
_cod_data_source_file ng2072.cif
_cod_data_source_block I
_cod_database_code 2210346
_cod_database_fobs_code 2210346

loop_
_symmetry_equiv_pos_as_xyz
'x, y, z'
'-x, -y, -z'

loop_
_atom_site_type_symbol
_atom_site_label
_atom_site_fract_x
_atom_site_fract_y
_atom_site_fract_z
_atom_site_U_iso_or_equiv
_atom_site_adp_type
_atom_site_calc_flag
_atom_site_refinement_flags
_atom_site_occupancy
Sr Sr1 0.22239(3) 0.53296(2) 0.404229(19) 0.02097(5) Uani d . 1
O O1 0.0962(2) 0.40164(17) 0.55366(15) 0.0304(3) Uani d . 1
O O2 0.4185(2) 0.41841(18) 0.58477(15) 0.0313(4) Uani d . 1
C C1 0.2585(3) 0.3790(2) 0.60830(19) 0.0228(4) Uani d . 1
C C2 0.2562(3) 0.2998(3) 0.7023(2) 0.0340(5) Uani d . 1
H H2A 0.1453 0.3171 0.7384 0.041 Uiso calc R 1
H H2B 0.2338 0.2027 0.6606 0.041 Uiso calc R 1
C C3 0.4409(4) 0.3331(3) 0.8037(2) 0.0385(6) Uani d . 1
H H3A 0.4629 0.4299 0.8464 0.046 Uiso calc R 1
H H3B 0.5522 0.3163 0.7681 0.046 Uiso calc R 1
C C4 0.4350(4) 0.2516(3) 0.8957(3) 0.0484(7) Uani d . 1
H H4A 0.3317 0.2750 0.9371 0.058 Uiso calc R 1
H H4B 0.4011 0.1548 0.8523 0.058 Uiso calc R 1
C C5 0.6270(4) 0.2766(3) 0.9900(2) 0.0394(6) Uani d . 1
O O3 0.7753(3) 0.3456(3) 0.9890(2) 0.0723(8) Uani d . 1
O O3W 0.6209(3) 0.2119(3) 1.0738(2) 0.0658(7) Uani d D 1
H H5W 0.745(4) 0.236(4) 1.135(3) 0.099 Uiso d D 1
O O5 0.2530(3) 0.78936(17) 0.37239(18) 0.0414(4) Uani d . 1
O O4W 0.2908(4) 0.9437(2) 0.5509(2) 0.0550(6) Uani d D 1
H H6W 0.317(6) 0.868(3) 0.581(3) 0.083 Uiso d D 1
C C6 0.2484(4) 0.9037(2) 0.4297(3) 0.0358(5) Uani d . 1
C C7 0.1856(5) 1.0143(3) 0.3741(3) 0.0473(7) Uani d . 1
H H7A 0.0526 1.0237 0.3822 0.057 Uiso calc R 1
H H7B 0.2719 1.1002 0.4211 0.057 Uiso calc R 1
C C8 0.1875(6) 0.9926(3) 0.2428(3) 0.0598(9) Uani d . 1
H H8A 0.1393 0.8965 0.2001 0.072 Uiso calc R 1
H H8B 0.3232 1.0139 0.2375 0.072 Uiso calc R 1
C C9 0.0652(6) 1.0771(3) 0.1782(3) 0.0725(12) Uani d . 1
H H9A -0.0734 1.0393 0.1646 0.087 Uiso calc R 1
H H9B 0.0933 1.0681 0.0985 0.087 Uiso calc R 1
C C10 0.0984(4) 1.2272(2) 0.2449(2) 0.0325(5) Uani d . 1
O O7 -0.0502(2) 1.28635(19) 0.24726(16) 0.0387(4) Uani d . 1
O O8 0.2697(3) 1.28941(18) 0.29563(17) 0.0395(4) Uani d . 1
O O1W 0.0980(3) 0.5216(2) 0.17615(18) 0.0514(5) Uani d D 1
H H1W -0.003(4) 0.452(3) 0.124(3) 0.077 Uiso d D 1
H H2W 0.146(5) 0.572(3) 0.127(3) 0.077 Uiso d D 1
O O2W 0.3432(2) 0.72398(18) 0.62259(16) 0.0338(4) Uani d D 1
H H3W 0.260(4) 0.712(3) 0.672(2) 0.051 Uiso d D 1
H H4W 0.471(3) 0.725(3) 0.665(3) 0.051 Uiso d D 1

loop_
_atom_site_aniso_label
_atom_site_aniso_U_11
_atom_site_aniso_U_22
_atom_site_aniso_U_33
_atom_site_aniso_U_12
_atom_site_aniso_U_13
_atom_site_aniso_U_23
Sr1 0.01419(7) 0.02628(9) 0.02597(9) 0.00515(6) 0.00493(6) 0.01294(7)
O1 0.0164(6) 0.0462(9) 0.0394(9) 0.0131(6) 0.0090(6) 0.0262(8)
O2 0.0154(6) 0.0465(10) 0.0392(9) 0.0065(6) 0.0086(6) 0.0231(8)
C1 0.0177(8) 0.0285(10) 0.0249(10) 0.0070(7) 0.0041(7) 0.0116(8)
C2 0.0230(10) 0.0462(14) 0.0382(13) 0.0040(9) 0.0025(9) 0.0264(11)
C3 0.0303(11) 0.0505(15) 0.0352(13) 0.0015(11) -0.0002(10) 0.0219(12)
C4 0.0318(13) 0.071(2) 0.0434(15) -0.0023(13) -0.0046(11) 0.0349(15)
C5 0.0335(12) 0.0556(16) 0.0289(12) 0.0013(11) -0.0014(10) 0.0215(12)
O3 0.0472(12) 0.111(2) 0.0516(13) -0.0305(13) -0.0182(10) 0.0543(14)
O3W 0.0409(11) 0.1062(19) 0.0546(13) -0.0110(12) -0.0088(10) 0.0578(14)
O5 0.0481(11) 0.0271(9) 0.0530(11) 0.0117(8) 0.0137(9) 0.0151(8)
O4W 0.0820(16) 0.0374(11) 0.0473(12) 0.0202(11) 0.0117(11) 0.0139(9)
C6 0.0315(11) 0.0281(11) 0.0508(15) 0.0072(9) 0.0107(11) 0.0150(11)
C7 0.0623(19) 0.0303(13) 0.0538(18) 0.0173(13) 0.0145(14) 0.0156(12)
C8 0.100(3) 0.0300(14) 0.0447(17) 0.0208(16) 0.0059(17) 0.0062(12)
C9 0.105(3) 0.0321(15) 0.0500(19) 0.0108(17) -0.0331(19) 0.0001(13)
C10 0.0390(12) 0.0305(11) 0.0239(10) 0.0049(10) -0.0048(9) 0.0107(9)
O7 0.0291(8) 0.0518(11) 0.0389(10) 0.0055(8) 0.0026(7) 0.0248(9)
O8 0.0307(9) 0.0353(9) 0.0471(11) 0.0100(7) 0.0000(8) 0.0077(8)
O1W 0.0552(12) 0.0560(13) 0.0328(10) -0.0207(10) -0.0069(9) 0.0222(9)
O2W 0.0275(8) 0.0410(9) 0.0357(9) 0.0084(7) 0.0064(7) 0.0157(8)

loop_
_atom_type_symbol
_atom_type_description
_atom_type_scat_dispersion_real
_atom_type_scat_dispersion_imag
_atom_type_scat_source
C C 0.0033 0.0016 'International Tables Vol C Tables 4.2.6.8 and 6.1.1.4'
H H 0.0000 0.0000 'International Tables Vol C Tables 4.2.6.8 and 6.1.1.4'
O O 0.0106 0.0060 'International Tables Vol C Tables 4.2.6.8 and 6.1.1.4'
Sr Sr -1.5307 3.2498 'International Tables Vol C Tables 4.2.6.8 and 6.1.1.4'

loop_
_geom_angle_atom_site_label_1
_geom_angle_atom_site_label_2
_geom_angle_atom_site_label_3
_geom_angle_site_symmetry_1
_geom_angle_site_symmetry_3
_geom_angle
_geom_angle_publ_flag
O2 Sr1 O1 2_666 2_566 153.44(6) ?
O2 Sr1 O1W 2_666 . 97.05(8) ?
O1 Sr1 O1W 2_566 . 90.57(8) ?
O2 Sr1 O8 2_666 1_545 80.88(8) ?
O1 Sr1 O8 2_566 1_545 125.65(7) ?
O1W Sr1 O8 . 1_545 78.05(8) ?
O2 Sr1 O1 2_666 . 119.81(6) ?
O1 Sr1 O1 2_566 . 68.83(6) ?
O1W Sr1 O1 . . 134.32(6) ?
O8 Sr1 O1 1_545 . 82.01(6) ?
O2 Sr1 O2W 2_666 . 80.49(8) ?
O1 Sr1 O2W 2_566 . 77.04(7) ?
O1W Sr1 O2W . . 138.49(7) ?
O8 Sr1 O2W 1_545 . 140.72(6) ?
O1 Sr1 O2W . . 77.84(6) ?
O2 Sr1 O5 2_666 . 80.00(7) ?
O1 Sr1 O5 2_566 . 79.04(7) ?
O1W Sr1 O5 . . 69.19(8) ?
O8 Sr1 O5 1_545 . 139.36(6) ?
O1 Sr1 O5 . . 138.43(6) ?
O2W Sr1 O5 . . 69.60(7) ?
O2 Sr1 O2 2_666 . 72.90(7) ?
O1 Sr1 O2 2_566 . 111.58(6) ?
O1W Sr1 O2 . . 149.19(7) ?
O8 Sr1 O2 1_545 . 71.68(7) ?
O1 Sr1 O2 . . 46.94(4) ?
O2W Sr1 O2 . . 69.88(6) ?
O5 Sr1 O2 . . 134.09(7) ?
O2 Sr1 O7 2_666 1_545 125.10(7) ?
O1 Sr1 O7 2_566 1_545 80.94(7) ?
O1W Sr1 O7 . 1_545 62.85(7) ?
O8 Sr1 O7 1_545 1_545 46.44(6) ?
O1 Sr1 O7 . 1_545 73.59(6) ?
O2W Sr1 O7 . 1_545 148.71(6) ?
O5 Sr1 O7 . 1_545 127.35(6) ?
O2 Sr1 O7 . 1_545 98.56(6) ?
O2 Sr1 C10 2_666 1_545 102.77(8) ?
O1 Sr1 C10 2_566 1_545 103.74(8) ?
O1W Sr1 C10 . 1_545 69.79(8) ?
O8 Sr1 C10 1_545 1_545 22.64(6) ?
O1 Sr1 C10 . 1_545 76.07(7) ?
O2W Sr1 C10 . 1_545 151.47(6) ?
O5 Sr1 C10 . 1_545 138.91(6) ?
O2 Sr1 C10 . 1_545 83.85(7) ?
O7 Sr1 C10 1_545 1_545 23.82(6) ?
O2 Sr1 C1 2_666 . 96.49(7) ?
O1 Sr1 C1 2_566 . 90.14(6) ?
O1W Sr1 C1 . . 147.93(6) ?
O8 Sr1 C1 1_545 . 75.60(6) ?
O1 Sr1 C1 . . 23.34(5) ?
O2W Sr1 C1 . . 72.55(6) ?
O5 Sr1 C1 . . 142.06(7) ?
O2 Sr1 C1 . . 23.60(5) ?
O7 Sr1 C1 1_545 . 85.64(6) ?
C10 Sr1 C1 1_545 . 78.92(6) ?
O2 Sr1 Sr1 2_666 2_566 146.75(4) ?
O1 Sr1 Sr1 2_566 2_566 35.56(4) ?
O1W Sr1 Sr1 . 2_566 116.20(6) ?
O8 Sr1 Sr1 1_545 2_566 104.84(6) ?
O1 Sr1 Sr1 . 2_566 33.27(4) ?
O2W Sr1 Sr1 . 2_566 74.74(6) ?
O5 Sr1 Sr1 . 2_566 110.78(6) ?
O2 Sr1 Sr1 . 2_566 77.91(4) ?
O7 Sr1 Sr1 1_545 2_566 74.40(5) ?
C10 Sr1 Sr1 1_545 2_566 89.40(7) ?
C1 Sr1 Sr1 . 2_566 55.17(5) ?
C1 O1 Sr1 . 2_566 140.33(14) ?
C1 O1 Sr1 . . 99.74(12) ?
Sr1 O1 Sr1 2_566 . 111.17(6) yes
C1 O2 Sr1 . 2_666 161.16(14) ?
C1 O2 Sr1 . . 91.66(12) ?
Sr1 O2 Sr1 2_666 . 107.10(7) yes
O2 C1 O1 . . 121.65(19) ?
O2 C1 C2 . . 120.14(18) ?
O1 C1 C2 . . 118.19(18) ?
O2 C1 Sr1 . . 64.74(11) ?
O1 C1 Sr1 . . 56.92(11) ?
C2 C1 Sr1 . . 174.85(14) ?
C3 C2 C1 . . 115.09(19) ?
C3 C2 H2A . . 108.5 ?
C1 C2 H2A . . 108.5 ?
C3 C2 H2B . . 108.5 ?
C1 C2 H2B . . 108.5 ?
H2A C2 H2B . . 107.5 ?
C2 C3 C4 . . 113.9(2) ?
C2 C3 H3A . . 108.8 ?
C4 C3 H3A . . 108.8 ?
C2 C3 H3B . . 108.8 ?
C4 C3 H3B . . 108.8 ?
H3A C3 H3B . . 107.7 ?
C5 C4 C3 . . 113.4(2) ?
C5 C4 H4A . . 108.9 ?
C3 C4 H4A . . 108.9 ?
C5 C4 H4B . . 108.9 ?
C3 C4 H4B . . 108.9 ?
H4A C4 H4B . . 107.7 ?
O3 C5 O3W . . 121.7(2) ?
O3 C5 C4 . . 124.3(2) ?
O3W C5 C4 . . 113.9(2) ?
C5 O3W H5W . . 111(3) ?
C6 O5 Sr1 . . 138.09(18) ?
C6 O4W H6W . . 109(2) ?
O5 C6 O4W . . 122.8(2) ?
O5 C6 C7 . . 124.8(3) ?
O4W C6 C7 . . 112.3(2) ?
C8 C7 C6 . . 115.6(2) ?
C8 C7 H7A . . 108.4 ?
C6 C7 H7A . . 108.4 ?
C8 C7 H7B . . 108.4 ?
C6 C7 H7B . . 108.4 ?
H7A C7 H7B . . 107.4 ?
C7 C8 C9 . . 114.5(3) ?
C7 C8 H8A . . 108.6 ?
C9 C8 H8A . . 108.6 ?
C7 C8 H8B . . 108.6 ?
C9 C8 H8B . . 108.6 ?
H8A C8 H8B . . 107.6 ?
C8 C9 C10 . . 115.2(2) ?
C8 C9 H9A . . 108.5 ?
C10 C9 H9A . . 108.5 ?
C8 C9 H9B . . 108.5 ?
C10 C9 H9B . . 108.5 ?
H9A C9 H9B . . 107.5 ?
O8 C10 O7 . . 121.9(2) ?
O8 C10 C9 . . 119.4(3) ?
O7 C10 C9 . . 118.7(3) ?
O8 C10 Sr1 . 1_565 53.41(13) ?
O7 C10 Sr1 . 1_565 68.63(14) ?
C9 C10 Sr1 . 1_565 172.11(18) ?
C10 O7 Sr1 . 1_565 87.56(14) ?
C10 O8 Sr1 . 1_565 103.94(16) ?
Sr1 O1W H1W . . 121(2) ?
Sr1 O1W H2W . . 131(2) ?
H1W O1W H2W . . 107(3) ?
Sr1 O2W H3W . . 110.7(19) ?
Sr1 O2W H4W . . 114.3(19) ?
H3W O2W H4W . . 108(3) ?

loop_
_geom_bond_atom_site_label_1
_geom_bond_atom_site_label_2
_geom_bond_site_symmetry_2
_geom_bond_distance
_geom_bond_publ_flag
Sr1 O1 2_566 2.5137(16) yes
Sr1 O1 . 2.6645(18) yes
Sr1 O2 2_666 2.4827(15) yes
Sr1 O2 . 2.836(2) yes
Sr1 O5 . 2.7269(17) yes
Sr1 O7 1_545 2.920(3) yes
Sr1 O8 1_545 2.592(2) yes
Sr1 O1W . 2.578(2) yes
Sr1 O2W . 2.692(3) yes
Sr1 Sr1 2_566 4.2728(7) ?
O1 C1 . 1.260(2) ?
O2 C1 . 1.255(2) ?
C1 C2 . 1.512(3) ?
C2 C3 . 1.501(3) ?
C2 H2A . 0.9700 ?
C2 H2B . 0.9700 ?
C3 C4 . 1.511(3) ?
C3 H3A . 0.9700 ?
C3 H3B . 0.9700 ?
C4 C5 . 1.501(3) ?
C4 H4A . 0.9700 ?
C4 H4B . 0.9700 ?
C5 O3 . 1.192(3) ?
C5 O3W . 1.308(3) ?
O3W H5W . 0.966(19) ?
O5 C6 . 1.202(3) ?
O4W C6 . 1.322(3) ?
O4W H6W . 0.946(18) ?
C6 C7 . 1.499(3) ?
C7 C8 . 1.487(4) ?
C7 H7A . 0.9700 ?
C7 H7B . 0.9700 ?
C8 C9 . 1.506(4) ?
C8 H8A . 0.9700 ?
C8 H8B . 0.9700 ?
C9 C10 . 1.506(4) ?
C9 H9A . 0.9700 ?
C9 H9B . 0.9700 ?
C10 O8 . 1.243(3) ?
C10 O7 . 1.266(3) ?
O1W H1W . 0.936(18) ?
O1W H2W . 0.938(18) ?
O2W H3W . 0.918(17) ?
O2W H4W . 0.932(17) ?

loop_
_geom_hbond_atom_site_label_D
_geom_hbond_atom_site_label_H
_geom_hbond_atom_site_label_A
_geom_hbond_site_symmetry_A
_geom_hbond_distance_DH
_geom_hbond_distance_HA
_geom_hbond_distance_DA
_geom_hbond_angle_DHA
_geom_hbond_publ_flag
O3W H5W O7 1_646 0.97(3) 1.66(3) 2.623(3) 175 yes
O4W H6W O2W 1_555 0.95(3) 1.68(3) 2.619(3) 174(4) yes
O1W H1W O3 1_454 0.93(3) 1.96(3) 2.862(3) 164 yes
O1W H2W O3 2_666 0.94(3) 1.89(3) 2.831(3) 173 yes
O2W H3W O7 2_576 0.92(3) 1.90(3) 2.798(2) 166 yes
O2W H4W O8 2_676 0.93(3) 1.82(2) 2.718(3) 164 yes

loop_
_geom_torsion_atom_site_label_1
_geom_torsion_atom_site_label_2
_geom_torsion_atom_site_label_3
_geom_torsion_atom_site_label_4
_geom_torsion
C1 C2 C3 C4 -179.5(2)
C2 C3 C4 C5 174.8(3)
C6 C7 C8 C9 161.2(3)
C7 C8 C9 C10 48.6(5)
